data_1574448
loop_
_publ_author_name
'Metherall, Jessica P.'
'Corner, Philip A.'
'McCabe, James F.'
'Probert, Michael R.'
'Hall, Michael J.'

_publ_section_title
;
 High-throughput encapsulated nanodroplet screening for accelerated
 co-crystal discovery
;
_journal_issue 22
_journal_name_full 'Chemical Science'
_journal_page_first 9843
_journal_page_last 9853
_journal_paper_doi 10.1039/D4SC07556K
_journal_volume 16
_journal_year 2025
_chemical_formula_moiety 'C6 H6 O2, C8 H12 N2'
_chemical_formula_sum 'C14 H18 N2 O2'
_chemical_formula_weight 246.30
_chemical_name_systematic tetramethylpyrazine_quinol
_space_group_crystal_system monoclinic
_space_group_IT_number 14
_space_group_name_Hall '-P 2ybc'
_space_group_name_H-M_alt 'P 1 21/c 1'
_atom_sites_solution_hydrogens mixed
_atom_sites_solution_primary dual
_audit_block_doi 10.5517/ccdc.csd.cc2kmc0l
_audit_creation_date 2024-07-15
_audit_creation_method
;
Olex2 1.5
(compiled 2024.02.16 svn.r378c4104 for OlexSys, GUI svn.r6928)
;
_audit_update_record
;
2024-07-18 deposited with the CCDC.	2025-04-22 downloaded from the CCDC.
;
_cell_angle_alpha 90
_cell_angle_beta 111.011(6)
_cell_angle_gamma 90
_cell_formula_units_Z 2
_cell_length_a 7.6282(4)
_cell_length_b 9.2277(4)
_cell_length_c 10.0237(5)
_cell_measurement_reflns_used 2435
_cell_measurement_temperature 149.99(10)
_cell_measurement_theta_max 76.7580
_cell_measurement_theta_min 6.1850
_cell_volume 658.66(6)
_computing_cell_refinement 'CrysAlisPro 1.171.42.73a (Rigaku OD, 2022)'
_computing_data_collection 'CrysAlisPro 1.171.42.73a (Rigaku OD, 2022)'
_computing_data_reduction 'CrysAlisPro 1.171.42.73a (Rigaku OD, 2022)'
_computing_molecular_graphics 'Olex2 1.5 (Dolomanov et al., 2009)'
_computing_publication_material 'Olex2 1.5 (Dolomanov et al., 2009)'
_computing_structure_refinement 'SHELXL 2018/3 (Sheldrick, 2015)'
_computing_structure_solution 'SHELXT 2018/2 (Sheldrick, 2018)'
_diffrn_ambient_environment N~2~
_diffrn_ambient_temperature 149.99(10)
_diffrn_detector 'Hybrid Pixel Array Detector'
_diffrn_detector_area_resol_mean 10.0000
_diffrn_detector_type 'HyPix-Arc 100'
_diffrn_measured_fraction_theta_full 0.997
_diffrn_measured_fraction_theta_max 0.924
_diffrn_measurement_details
;
List of Runs (angles in degrees, time in seconds):

  # Type    Start    End  Width  t~exp~   \w     \q     \k     \f   Frames
#--------------------------------------------------------------------------
  1  \w    109.00 153.00   0.50    0.38    --  100.34  61.00 150.00   88
  2  \w     98.00 123.00   0.50    0.38    --  109.84  30.00  60.00   50
  3  \w    138.00 168.00   0.50    0.38    --  109.84  30.00  60.00   60
  4  \w    127.00 159.00   0.50    0.38    --  100.34 126.00 -50.00   64
  5  \w    102.00 157.00   0.50    0.38    --  109.84  45.00 -60.00  110
  6  \w    -23.00  24.00   0.50    0.38    --   46.35 -38.00-120.00   94
  7  \w     30.00  55.00   0.50    0.38    --  100.34 -61.00-180.00   50
  8  \w     42.00  67.00   0.50    0.38    --  109.84 -77.00-150.00   50
  9  \w     26.00  51.00   0.50    0.38    --  100.34 -61.00 -90.00   50
 10  \w     29.00  55.00   0.50    0.38    --  100.34 -61.00 -60.00   52
 11  \w     45.00  77.00   0.50    0.38    --  109.84 -77.00 120.00   64
 12  \w     27.00  53.00   0.50    0.38    --  100.34 -61.00  60.00   52
 13  \w     51.00  90.00   0.50    0.38    --  109.84 -95.00 -90.00   78
 14  \w     63.00  91.00   0.50    0.38    --  109.84 -95.00-150.00   56
 15  \w     64.00 100.00   0.50    0.38    --  109.84-126.00-127.00   72
 16  \w     44.00  69.00   0.50    0.38    --   46.35-126.00-127.00   50
 17  \w      6.00  32.00   0.50    0.38    --  -45.35  38.00-180.00   52
 18  \w     -2.00  30.00   0.50    0.38    --  -45.35  38.00-150.00   64
 19  \w      1.00  27.00   0.50    0.38    --  -45.35  38.00-120.00   52
 20  \w     -2.00  34.00   0.50    0.38    --  -45.35  38.00 -90.00   72
 21  \w     -9.00  31.00   0.50    0.38    --  -45.35  38.00 -30.00   80
 22  \w    -42.00 -17.00   0.50    0.38    --  -45.35 126.00 -50.00   50
 23  \w    -66.00 -20.00   0.50    0.38    --  -85.07  77.00 -90.00   92
 24  \w   -121.00 -76.00   0.50    0.38    --  -85.07 -45.00   0.00   90
 25  \w   -152.00-105.00   0.50    0.38    --  -85.07 -77.00 -30.00   94
 26  \w   -153.00-102.00   0.50    0.38    --  -85.07 -77.00 -90.00  102
 27  \w   -146.00-121.00   0.50    0.38    --  -85.07-126.00-127.00   50
;
_diffrn_measurement_device 'four-circle diffractometer'
_diffrn_measurement_device_type 'XtaLAB Synergy, Dualflex, HyPix-Arc 100'
_diffrn_measurement_method '\w scans'
_diffrn_orient_matrix_type 'CrysAlisPro convention (1999,Acta A55,543-557)'
_diffrn_orient_matrix_UB_11 -0.2003102000
_diffrn_orient_matrix_UB_12 0.0104523000
_diffrn_orient_matrix_UB_13 0.0024893000
_diffrn_orient_matrix_UB_21 -0.0793857000
_diffrn_orient_matrix_UB_22 0.0124365000
_diffrn_orient_matrix_UB_23 -0.1641336000
_diffrn_orient_matrix_UB_31 -0.0185357000
_diffrn_orient_matrix_UB_32 -0.1662403000
_diffrn_orient_matrix_UB_33 -0.0121747000
_diffrn_radiation_monochromator mirror
_diffrn_radiation_probe x-ray
_diffrn_radiation_type 'Cu K\a'
_diffrn_radiation_wavelength 1.54184
_diffrn_reflns_av_R_equivalents 0.0195
_diffrn_reflns_av_unetI/netI 0.0199
_diffrn_reflns_Laue_measured_fraction_full 0.997
_diffrn_reflns_Laue_measured_fraction_max 0.924
_diffrn_reflns_limit_h_max 9
_diffrn_reflns_limit_h_min -9
_diffrn_reflns_limit_k_max 7
_diffrn_reflns_limit_k_min -10
_diffrn_reflns_limit_l_max 11
_diffrn_reflns_limit_l_min -12
_diffrn_reflns_number 3804
_diffrn_reflns_point_group_measured_fraction_full 0.997
_diffrn_reflns_point_group_measured_fraction_max 0.924
_diffrn_reflns_theta_full 67.684
_diffrn_reflns_theta_max 77.406
_diffrn_reflns_theta_min 6.215
_diffrn_source 'micro-focus sealed X-ray tube'
_diffrn_source_target Cu
_diffrn_source_type 'PhotonJet (Cu) X-ray Source'
_exptl_absorpt_coefficient_mu 0.675
_exptl_absorpt_correction_T_max 1.00000
_exptl_absorpt_correction_T_min 0.87659
_exptl_absorpt_correction_type multi-scan
_exptl_absorpt_process_details
;
CrysAlisPro 1.171.42.73a (Rigaku Oxford Diffraction, 2022)
Empirical absorption correction using spherical harmonics,
implemented in SCALE3 ABSPACK scaling algorithm.
;
_exptl_crystal_colour 'clear light colourless'
_exptl_crystal_colour_lustre clear
_exptl_crystal_colour_modifier light
_exptl_crystal_colour_primary colourless
_exptl_crystal_density_diffrn 1.242
_exptl_crystal_description plate
_exptl_crystal_F_000 264
_exptl_crystal_preparation
;
Crystallised from a saturated solution of caffeine, quinol
and tetramethylpyrazine (1:2:2) in MeOH.
;
_exptl_crystal_recrystallization_method 'High-throughput screening via the ENaCt protocol using SPT Labtech mosquito.'
_exptl_crystal_size_max 0.32
_exptl_crystal_size_mid 0.28
_exptl_crystal_size_min 0.09
_refine_diff_density_max 0.139
_refine_diff_density_min -0.165
_refine_diff_density_rms 0.039
_refine_ls_extinction_method none
_refine_ls_goodness_of_fit_ref 1.075
_refine_ls_hydrogen_treatment mixed
_refine_ls_matrix_type full
_refine_ls_number_parameters 87
_refine_ls_number_reflns 1299
_refine_ls_number_restraints 36
_refine_ls_restrained_S_all 1.060
_refine_ls_R_factor_all 0.0363
_refine_ls_R_factor_gt 0.0338
_refine_ls_shift/su_max 0.000
_refine_ls_shift/su_mean 0.000
_refine_ls_structure_factor_coef Fsqd
_refine_ls_weighting_details 'w=1/[\s^2^(Fo^2^)+(0.0452P)^2^+0.1412P] where P=(Fo^2^+2Fc^2^)/3'
_refine_ls_weighting_scheme calc
_refine_ls_wR_factor_gt 0.0906
_refine_ls_wR_factor_ref 0.0922
_reflns_Friedel_coverage 0.000
_reflns_number_gt 1182
_reflns_number_total 1299
_reflns_threshold_expression 'I > 2\s(I)'
_cod_data_source_file d4sc07556k2.cif
_cod_data_source_block tetramethylpyrazine_quinol
_cod_depositor_comments 'Adding full bibliography for 1574434--1574463.cif.'
_cod_database_code 1574448
_shelx_shelxl_version_number 2018/3
_chemical_oxdiff_formula 'C H N O'
_shelx_space_group_comment
;
The symmetry employed for this shelxl refinement is uniquely defined
by the following loop, which should always be used as a source of
symmetry information in preference to the above space-group names.
They are only intended as comments.
;
_olex2_refinement_description
;
1. Fixed Uiso
 At 1.2 times of:
  All C(H) groups, All O(H) groups
 At 1.5 times of:
  All C(H,H,H) groups
2. Rigid body (RIGU) restrains
 All non-hydrogen atoms
 with sigma for 1-2 distances of 0.004 and sigma for 1-3 distances of 0.004
3.a Aromatic/amide H refined with riding coordinates:
 C2A(H2A), C3A(H3A)
3.b Idealised Me refined as rotating group:
 C1B(H1Ba,H1Bb,H1Bc), C4B(H4Ba,H4Bb,H4Bc)
;
_olex2_exptl_crystal_mounting_method
'Crystal mounted using inert oil from the encapsulation crystallisation technique onto a MiTeGen Kapton micromount.'
_olex2_submission_original_sample_id tetramethylpyrazine_quinol
_olex2_submission_special_instructions 'No special instructions were received'
_oxdiff_exptl_absorpt_empirical_details
;
Empirical correction (ABSPACK) includes:
- Absorption correction using spherical harmonics
- Frame scaling
;
_oxdiff_exptl_absorpt_empirical_full_max 1.219
_oxdiff_exptl_absorpt_empirical_full_min 0.733

loop_
_space_group_symop_operation_xyz
'x, y, z'
'-x, y+1/2, -z+1/2'
'-x, -y, -z'
'x, -y-1/2, z-1/2'

loop_
_atom_site_label
_atom_site_type_symbol
_atom_site_fract_x
_atom_site_fract_y
_atom_site_fract_z
_atom_site_U_iso_or_equiv
_atom_site_adp_type
_atom_site_occupancy
_atom_site_site_symmetry_order
_atom_site_calc_flag
_atom_site_refinement_flags_posn
_atom_site_refinement_flags_adp
_atom_site_refinement_flags_occupancy
_atom_site_disorder_assembly
_atom_site_disorder_group
O1A O 0.25852(12) 0.31000(10) 0.67902(9) 0.0407(3) Uani 1 1 d . . . . .
H1A H 0.308(2) 0.2455(18) 0.6294(17) 0.049 Uiso 1 1 d . U . . .
N1B N 0.41779(12) 0.10629(10) 0.55416(9) 0.0281(2) Uani 1 1 d . . . . .
C1A C 0.13112(15) 0.40256(12) 0.58755(12) 0.0280(3) Uani 1 1 d . . . . .
C1B C 0.24084(18) -0.06975(15) 0.63599(14) 0.0405(3) Uani 1 1 d . . . . .
H1BA H 0.209695 0.018427 0.677292 0.061 Uiso 1 1 calc R U . . .
H1BB H 0.297438 -0.140811 0.711949 0.061 Uiso 1 1 calc R U . . .
H1BC H 0.126241 -0.110454 0.565651 0.061 Uiso 1 1 calc R U . . .
C2A C 0.05800(15) 0.51202(12) 0.64692(11) 0.0284(3) Uani 1 1 d . . . . .
H2A H 0.097889 0.520662 0.747892 0.034 Uiso 1 1 calc R U . . .
C2B C 0.37733(15) -0.03362(12) 0.56414(11) 0.0278(3) Uani 1 1 d . . . . .
C3A C -0.07284(14) 0.60916(11) 0.56057(11) 0.0276(3) Uani 1 1 d . . . . .
H3A H -0.122458 0.683400 0.602424 0.033 Uiso 1 1 calc R U . . .
C3B C 0.53947(14) 0.14189(12) 0.49061(11) 0.0272(3) Uani 1 1 d . . . . .
C4B C 0.58061(17) 0.29914(12) 0.47919(13) 0.0350(3) Uani 1 1 d . . . . .
H4BA H 0.546347 0.325461 0.378308 0.053 Uiso 1 1 calc R U . . .
H4BB H 0.714836 0.317112 0.529654 0.053 Uiso 1 1 calc R U . . .
H4BC H 0.507553 0.357737 0.522149 0.053 Uiso 1 1 calc R U . . .

loop_
_atom_site_aniso_label
_atom_site_aniso_U_11
_atom_site_aniso_U_22
_atom_site_aniso_U_33
_atom_site_aniso_U_23
_atom_site_aniso_U_13
_atom_site_aniso_U_12
O1A 0.0466(5) 0.0411(5) 0.0331(5) 0.0027(4) 0.0127(4) 0.0189(4)
N1B 0.0282(5) 0.0265(5) 0.0293(5) 0.0005(4) 0.0099(4) 0.0028(4)
C1A 0.0264(5) 0.0261(5) 0.0322(6) 0.0010(4) 0.0113(4) 0.0008(4)
C1B 0.0436(7) 0.0400(7) 0.0464(7) 0.0016(5) 0.0266(6) -0.0017(5)
C2A 0.0296(5) 0.0306(6) 0.0266(5) -0.0031(4) 0.0121(4) -0.0011(4)
C2B 0.0273(5) 0.0278(6) 0.0275(5) 0.0014(4) 0.0090(4) 0.0001(4)
C3A 0.0278(6) 0.0253(6) 0.0328(6) -0.0046(4) 0.0145(5) -0.0001(4)
C3B 0.0262(5) 0.0267(6) 0.0266(5) 0.0018(4) 0.0070(4) 0.0000(4)
C4B 0.0383(6) 0.0261(6) 0.0401(6) -0.0003(5) 0.0135(5) -0.0027(5)

loop_
_atom_type_symbol
_atom_type_description
_atom_type_scat_dispersion_real
_atom_type_scat_dispersion_imag
_atom_type_scat_source
C C 0.0181 0.0091 'International Tables Vol C Tables 4.2.6.8 and 6.1.1.4'
H H 0.0000 0.0000 'International Tables Vol C Tables 4.2.6.8 and 6.1.1.4'
N N 0.0311 0.0180 'International Tables Vol C Tables 4.2.6.8 and 6.1.1.4'
O O 0.0492 0.0322 'International Tables Vol C Tables 4.2.6.8 and 6.1.1.4'

loop_
_citation_id
_citation_doi
_citation_year
1 10.26434/chemrxiv-2024-40s32 2024

loop_
_geom_angle_atom_site_label_1
_geom_angle_atom_site_label_2
_geom_angle_atom_site_label_3
_geom_angle
_geom_angle_site_symmetry_1
_geom_angle_site_symmetry_3
_geom_angle_publ_flag
C1A O1A H1A 111.4(10) . . ?
C2B N1B C3B 119.26(9) . . ?
O1A C1A C2A 117.71(10) . . ?
O1A C1A C3A 122.95(10) . 3_566 ?
C2A C1A C3A 119.35(10) . 3_566 ?
H1BA C1B H1BB 109.5 . . ?
H1BA C1B H1BC 109.5 . . ?
H1BB C1B H1BC 109.5 . . ?
C2B C1B H1BA 109.5 . . ?
C2B C1B H1BB 109.5 . . ?
C2B C1B H1BC 109.5 . . ?
C1A C2A H2A 119.6 . . ?
C1A C2A C3A 120.82(10) . . ?
C3A C2A H2A 119.6 . . ?
N1B C2B C1B 117.91(10) . . ?
N1B C2B C3B 120.71(10) . 3_656 ?
C3B C2B C1B 121.38(10) 3_656 . ?
C1A C3A H3A 120.1 3_566 . ?
C2A C3A C1A 119.84(10) . 3_566 ?
C2A C3A H3A 120.1 . . ?
N1B C3B C2B 120.04(10) . 3_656 ?
N1B C3B C4B 118.24(10) . . ?
C2B C3B C4B 121.72(10) 3_656 . ?
C3B C4B H4BA 109.5 . . ?
C3B C4B H4BB 109.5 . . ?
C3B C4B H4BC 109.5 . . ?
H4BA C4B H4BB 109.5 . . ?
H4BA C4B H4BC 109.5 . . ?
H4BB C4B H4BC 109.5 . . ?

loop_
_geom_bond_atom_site_label_1
_geom_bond_atom_site_label_2
_geom_bond_distance
_geom_bond_site_symmetry_2
_geom_bond_publ_flag
O1A H1A 0.936(16) . ?
O1A C1A 1.3695(13) . ?
N1B C2B 1.3394(14) . ?
N1B C3B 1.3415(14) . ?
C1A C2A 1.3869(15) . ?
C1A C3A 1.3930(15) 3_566 ?
C1B H1BA 0.9800 . ?
C1B H1BB 0.9800 . ?
C1B H1BC 0.9800 . ?
C1B C2B 1.5005(15) . ?
C2A H2A 0.9500 . ?
C2A C3A 1.3890(15) . ?
C2B C3B 1.3971(15) 3_656 ?
C3A H3A 0.9500 . ?
C3B C4B 1.4976(15) . ?
C4B H4BA 0.9800 . ?
C4B H4BB 0.9800 . ?
C4B H4BC 0.9800 . ?

loop_
_geom_torsion_atom_site_label_1
_geom_torsion_atom_site_label_2
_geom_torsion_atom_site_label_3
_geom_torsion_atom_site_label_4
_geom_torsion
_geom_torsion_site_symmetry_1
_geom_torsion_site_symmetry_2
_geom_torsion_site_symmetry_3
_geom_torsion_site_symmetry_4
_geom_torsion_publ_flag
O1A C1A C2A C3A -179.53(10) . . . . ?
C1A C2A C3A C1A -0.32(17) . . . 3_566 ?
C2B N1B C3B C2B -0.08(16) . . . 3_656 ?
C2B N1B C3B C4B 179.27(10) . . . . ?
C3A C1A C2A C3A 0.32(17) 3_566 . . . ?
C3B N1B C2B C1B 179.94(10) . . . . ?
C3B N1B C2B C3B 0.08(16) . . . 3_656 ?
